data_2235884
loop_
_publ_author_name
'Cukrowski, Ignacy'
'Adeyinka, Adedapo S.'
'Liles, David C.'

_publ_section_title
;
 3,6-Diazaoctane-1,8-diaminium diiodide
;
_journal_coeditor_code JJ2132
_journal_issue 8
_journal_name_full 'Acta Crystallographica Section E'
_journal_page_first o2387
_journal_paper_doi 10.1107/S1600536812030127
_journal_volume 68
_journal_year 2012
_chemical_formula_iupac 'C6 H20 N4 2+, 2I -'
_chemical_formula_moiety 'C6 H20 N4 2+, 2(I -)'
_chemical_formula_sum 'C6 H20 I2 N4'
_chemical_formula_weight 402.06
_chemical_name_systematic
;
3,6-Diazaoctane-1,8-diaminium diiodide
;
_space_group_IT_number 61
_symmetry_cell_setting orthorhombic
_symmetry_space_group_name_Hall '-P 2ac 2ab'
_symmetry_space_group_name_H-M 'P b c a'
_atom_sites_solution_hydrogens difmap
_atom_sites_solution_primary direct
_atom_sites_solution_secondary difmap
_audit_creation_method SHELXL-97
_cell_angle_alpha 90.00
_cell_angle_beta 90.00
_cell_angle_gamma 90.00
_cell_formula_units_Z 4
_cell_length_a 8.1253(2)
_cell_length_b 8.6138(2)
_cell_length_c 18.9368(4)
_cell_measurement_reflns_used 8314
_cell_measurement_temperature 180(2)
_cell_measurement_theta_max 33.73
_cell_measurement_theta_min 1.00
_cell_volume 1325.38(5)
_computing_cell_refinement '<i>SCALEPACK</i> (Otwinowski & Minor, 1997)'
_computing_data_collection '<i>COLLECT</i> (Nonius, 1998)'
_computing_data_reduction
;
<i>DENZO</i> (Otwinowski & Minor, 1997), <i>SCALEPACK</i> and
<i>SORTAV</i>
(Blessing, 1995)
;
_computing_molecular_graphics
;
<i>ORTEP-3 for Windows</i> (Farrugia, 1997), <i>POV-RAY</i> (Cason,
2004) and
<i>Mercury</i> (Macrae <i>et al.</i>, 2008)
;
_computing_publication_material '<i>SHELXL97</i> (Sheldrick, 2008) and <i>PLATON</i> (Spek, 2009)'
_computing_structure_refinement '<i>SHELXL97</i> (Sheldrick, 2008)'
_computing_structure_solution '<i>SIR92</i> (Altomare <i>et al.</i>, 1994)'
_diffrn_ambient_temperature 180(2)
_diffrn_measured_fraction_theta_full 0.995
_diffrn_measured_fraction_theta_max 0.995
_diffrn_measurement_device_type 'Nonius KappaCCD'
_diffrn_measurement_method 'Thin slice \w and \f scans'
_diffrn_radiation_monochromator graphite
_diffrn_radiation_source 'fine-focus sealed tube'
_diffrn_radiation_type MoK\a
_diffrn_radiation_wavelength 0.71070
_diffrn_reflns_av_R_equivalents 0.0416
_diffrn_reflns_av_sigmaI/netI 0.0315
_diffrn_reflns_limit_h_max 12
_diffrn_reflns_limit_h_min -12
_diffrn_reflns_limit_k_max 13
_diffrn_reflns_limit_k_min -13
_diffrn_reflns_limit_l_max 29
_diffrn_reflns_limit_l_min -29
_diffrn_reflns_number 13267
_diffrn_reflns_theta_full 33.72
_diffrn_reflns_theta_max 33.72
_diffrn_reflns_theta_min 3.61
_diffrn_standards_number 0
_exptl_absorpt_coefficient_mu 4.714
_exptl_absorpt_correction_T_max 0.820
_exptl_absorpt_correction_T_min 0.688
_exptl_absorpt_correction_type multi-scan
_exptl_absorpt_process_details '(SORTAV; Blessing, 1995)'
_exptl_crystal_colour colourless
_exptl_crystal_density_diffrn 2.015
_exptl_crystal_density_method 'not measured'
_exptl_crystal_description block
_exptl_crystal_F_000 760
_exptl_crystal_size_max 0.14
_exptl_crystal_size_mid 0.10
_exptl_crystal_size_min 0.07
_refine_diff_density_max 0.547
_refine_diff_density_min -1.050
_refine_ls_extinction_method none
_refine_ls_goodness_of_fit_ref 0.966
_refine_ls_hydrogen_treatment mixed
_refine_ls_matrix_type full
_refine_ls_number_constraints 0
_refine_ls_number_parameters 67
_refine_ls_number_reflns 2635
_refine_ls_number_restraints 1
_refine_ls_restrained_S_all 0.969
_refine_ls_R_factor_all 0.0337
_refine_ls_R_factor_gt 0.0226
_refine_ls_shift/su_max 0.002
_refine_ls_shift/su_mean 0.000
_refine_ls_structure_factor_coef Fsqd
_refine_ls_weighting_details 'calc w=1/[\s^2^(Fo^2^)+(0.0251P)^2^+0.0000P] where P=(Fo^2^+2Fc^2^)/3'
_refine_ls_weighting_scheme calc
_refine_ls_wR_factor_gt 0.0521
_refine_ls_wR_factor_ref 0.0533
_reflns_number_gt 1905
_reflns_number_total 2635
_reflns_threshold_expression I>2\s(I)
_cod_data_source_file jj2132.cif
_cod_data_source_block I
_cod_database_code 2235884
_cod_database_fobs_code 2235884

loop_
_symmetry_equiv_pos_as_xyz
'x, y, z'
'-x+1/2, -y, z+1/2'
'x+1/2, -y+1/2, -z'
'-x, y+1/2, -z+1/2'
'-x, -y, -z'
'x-1/2, y, -z-1/2'
'-x-1/2, y-1/2, z'
'x, -y-1/2, z-1/2'

loop_
_atom_site_type_symbol
_atom_site_label
_atom_site_fract_x
_atom_site_fract_y
_atom_site_fract_z
_atom_site_U_iso_or_equiv
_atom_site_adp_type
_atom_site_calc_flag
_atom_site_refinement_flags
_atom_site_occupancy
_atom_site_symmetry_multiplicity
I I1 0.151716(14) 0.140690(14) 0.149443(6) 0.03028(5) Uani d . 1 1
N N1 0.07593(17) 0.28497(19) 0.32351(8) 0.0259(3) Uani d . 1 1
H H1A 0.063(2) 0.258(2) 0.2810(11) 0.031 Uiso d . 1 1
H H1B -0.012(3) 0.349(2) 0.3373(10) 0.031 Uiso d . 1 1
H H1C 0.093(3) 0.175(3) 0.3520(9) 0.031 Uiso d . 1 1
C C2 0.2280(2) 0.37794(18) 0.32818(10) 0.0273(4) Uani d . 1 1
H H2A 0.2138 0.4755 0.3012 0.033 Uiso calc R 1 1
H H2B 0.3201 0.3194 0.3067 0.033 Uiso calc R 1 1
C C3 0.2694(2) 0.4159(2) 0.40401(8) 0.0282(3) Uani d . 1 1
H H3A 0.1759 0.4707 0.4264 0.034 Uiso calc R 1 1
H H3B 0.2901 0.3190 0.4307 0.034 Uiso calc R 1 1
N N4 0.41655(16) 0.51470(17) 0.40564(7) 0.0241(3) Uani d D 1 1
H H4 0.4916(18) 0.465(2) 0.3862(10) 0.029 Uiso d D 1 1
C C5 0.4643(2) 0.5645(2) 0.47735(8) 0.0277(3) Uani d . 1 1
H H5A 0.3663 0.6076 0.5014 0.033 Uiso calc R 1 1
H H5B 0.5467 0.6488 0.4734 0.033 Uiso calc R 1 1

loop_
_atom_site_aniso_label
_atom_site_aniso_U_11
_atom_site_aniso_U_22
_atom_site_aniso_U_33
_atom_site_aniso_U_12
_atom_site_aniso_U_13
_atom_site_aniso_U_23
I1 0.02627(7) 0.02885(7) 0.03570(8) -0.00126(4) 0.00130(4) 0.00008(4)
N1 0.0236(7) 0.0278(8) 0.0264(7) -0.0015(6) -0.0020(6) 0.0004(6)
C2 0.0240(8) 0.0330(10) 0.0249(8) -0.0035(7) -0.0018(6) 0.0000(6)
C3 0.0270(8) 0.0331(9) 0.0245(8) -0.0044(7) -0.0020(6) 0.0020(6)
N4 0.0219(6) 0.0265(7) 0.0238(6) -0.0007(5) -0.0013(5) -0.0011(5)
C5 0.0305(8) 0.0253(9) 0.0271(8) 0.0005(7) -0.0045(7) -0.0004(6)

loop_
_atom_type_symbol
_atom_type_description
_atom_type_scat_dispersion_real
_atom_type_scat_dispersion_imag
_atom_type_scat_source
C C 0.0033 0.0016 'International Tables Vol C Tables 4.2.6.8 and 6.1.1.4'
H H 0.0000 0.0000 'International Tables Vol C Tables 4.2.6.8 and 6.1.1.4'
N N 0.0061 0.0033 'International Tables Vol C Tables 4.2.6.8 and 6.1.1.4'
I I -0.4742 1.8119 'International Tables Vol C Tables 4.2.6.8 and 6.1.1.4'

loop_
_geom_angle_atom_site_label_1
_geom_angle_atom_site_label_2
_geom_angle_atom_site_label_3
_geom_angle_site_symmetry_1
_geom_angle_site_symmetry_3
_geom_angle
C2 N1 H1A . . 108.2(13)
C2 N1 H1B . . 107.8(12)
H1A N1 H1B . . 109.4(17)
C2 N1 H1C . . 109.6(13)
H1A N1 H1C . . 104.0(16)
H1B N1 H1C . . 117.5(16)
N1 C2 C3 . . 111.17(15)
N1 C2 H2A . . 109.4
C3 C2 H2A . . 109.4
N1 C2 H2B . . 109.4
C3 C2 H2B . . 109.4
H2A C2 H2B . . 108.0
N4 C3 C2 . . 109.09(13)
N4 C3 H3A . . 109.9
C2 C3 H3A . . 109.9
N4 C3 H3B . . 109.9
C2 C3 H3B . . 109.9
H3A C3 H3B . . 108.3
C3 N4 C5 . . 113.71(12)
C3 N4 H4 . . 106.6(13)
C5 N4 H4 . . 111.4(13)
N4 C5 C5 . 5_666 114.02(18)
N4 C5 H5A . . 108.7
C5 C5 H5A 5_666 . 108.7
N4 C5 H5B . . 108.7
C5 C5 H5B 5_666 . 108.7
H5A C5 H5B . . 107.6

loop_
_geom_bond_atom_site_label_1
_geom_bond_atom_site_label_2
_geom_bond_site_symmetry_2
_geom_bond_distance
N1 C2 . 1.475(2)
N1 H1A . 0.846(19)
N1 H1B . 0.94(2)
N1 H1C . 1.10(2)
C2 C3 . 1.511(2)
C2 H2A . 0.9900
C2 H2B . 0.9900
C3 N4 . 1.467(2)
C3 H3A . 0.9900
C3 H3B . 0.9900
N4 C5 . 1.476(2)
N4 H4 . 0.833(14)
C5 C5 5_666 1.519(3)
C5 H5A . 0.9900
C5 H5B . 0.9900

loop_
_geom_hbond_atom_site_label_D
_geom_hbond_atom_site_label_H
_geom_hbond_atom_site_label_A
_geom_hbond_site_symmetry_A
_geom_hbond_distance_DH
_geom_hbond_distance_HA
_geom_hbond_distance_DA
_geom_hbond_angle_DHA
N1 H1C N4 7_655 1.10(2) 1.71(2) 2.800(2) 168.3(19)
N1 H1A I1 . 0.846(19) 2.78(2) 3.5761(16) 157.2(16)
N1 H1B I1 4 0.94(2) 2.77(2) 3.6156(16) 150.1(16)
N4 H4 I1 6_656 0.833(14) 3.151(16) 3.8882(14) 148.9(16)

loop_
_geom_torsion_atom_site_label_1
_geom_torsion_atom_site_label_2
_geom_torsion_atom_site_label_3
_geom_torsion_atom_site_label_4
_geom_torsion_site_symmetry_4
_geom_torsion
N1 C2 C3 N4 . -177.22(14)
C2 C3 N4 C5 . 177.58(13)
C3 N4 C5 C5 5_666 71.5(2)
